data_4124531
loop_
_publ_author_name
'Hong Suk Bong'
'Wright, P.A.'
'Lear, E.G.'
'Zhou Wuzong'
'Nam In-Sik'
'Cox, P.A.'
'Park Joo-Hyoung'
'Shin Chaeho'

_publ_section_title
;
 Synthesis, structure solution, characterization and catalytic properties
 of TNU-10: a high-silica zeolite with the STI topology
;
_journal_name_full 'Journal of the American Chemical Society'
_journal_page_first 5817
_journal_page_last 5826
_journal_volume 126
_journal_year 2004
_chemical_formula_sum 'O144 Si72'
_chemical_name_systematic 'Si72 O144'
_space_group_IT_number 69
_symmetry_space_group_name_Hall '-F 2 2'
_symmetry_space_group_name_H-M 'F m m m'
_cell_angle_alpha 90
_cell_angle_beta 90
_cell_angle_gamma 90
_cell_formula_units_Z 1
_cell_length_a 13.533
_cell_length_b 17.925
_cell_length_c 17.651
_cell_volume 4281.762
_citation_journal_id_ASTM JACSAT
_cod_data_source_file HongSukBong_JACSAT_2004_1318.cif
_cod_data_source_block O144Si72
_cod_database_code 4124531

loop_
_symmetry_equiv_pos_as_xyz
x,y,z
-x,-y,z
x,-y,-z
-x,y,-z
-x,-y,-z
x,y,-z
-x,y,z
x,-y,z
x,y+1/2,z+1/2
-x,-y+1/2,z+1/2
x,-y+1/2,-z+1/2
-x,y+1/2,-z+1/2
-x,-y+1/2,-z+1/2
x,y+1/2,-z+1/2
-x,y+1/2,z+1/2
x,-y+1/2,z+1/2
x+1/2,y,z+1/2
-x+1/2,-y,z+1/2
x+1/2,-y,-z+1/2
-x+1/2,y,-z+1/2
-x+1/2,-y,-z+1/2
x+1/2,y,-z+1/2
-x+1/2,y,z+1/2
x+1/2,-y,z+1/2
x+1/2,y+1/2,z
-x+1/2,-y+1/2,z
x+1/2,-y+1/2,-z
-x+1/2,y+1/2,-z
-x+1/2,-y+1/2,-z
x+1/2,y+1/2,-z
-x+1/2,y+1/2,z
x+1/2,-y+1/2,z

loop_
_atom_site_label
_atom_site_type_symbol
_atom_site_fract_x
_atom_site_fract_y
_atom_site_fract_z
_atom_site_occupancy
_atom_site_U_iso_or_equiv
Si1 Si+4 0.3868 0.3124 0.3748 1 0.0
Si3 Si+4 0.3876 0.1847 0.5 1 0.0
Si4 Si+4 0.25 0.25 0.25 1 0.0
O7 O-2 0.5 0.1536 0.5 1 0.0
O2 O-2 0.3739 0.2365 0.4249 1 0.0
O1 O-2 0.3168 0.3038 0.302 1 0.0
O6 O-2 0.3118 0.5 0.5 1 0.0
O4 O-2 0.5 0.3219 0.3477 1 0.0
O3 O-2 0.3613 0.3844 0.4246 1 0.0
Si2 Si+4 0.3057 0.4121 0.5 1 0.0
O5 O-2 0.3077 0.1169 0.5 1 0.0
